data_7100232
loop_
_publ_author_name
'J. Rawson'
'Antonio Alberola'
'Caroline S. Clarke'
'Delia A. Haynes'
'Sofia I. Pascu'

_publ_section_title
;
Crystal structures and magnetic properties of a
sterically encumbered dithiadiazolyl radical, 2,4,6-(F3C)3C6H2CNSSN
;
_journal_name_full 'Chemical Communications'
_journal_paper_doi 10.1039/b508371k
_journal_year 2005
_chemical_formula_sum 'C10 H2 F9 N2 S2'
_chemical_formula_weight 385.26
_space_group_IT_number 33
_symmetry_cell_setting orthorhombic
_symmetry_space_group_name_Hall 'P 2c -2n'
_symmetry_space_group_name_H-M 'P n a 21'
_cell_angle_alpha 90.00
_cell_angle_beta 90.00
_cell_angle_gamma 90.00
_cell_formula_units_Z 8
_cell_length_a 17.6507(6)
_cell_length_b 7.9712(3)
_cell_length_c 19.0992(6)
_cell_measurement_temperature 180(2)
_cell_volume 2687.21(16)
_diffrn_ambient_temperature 180(2)
_exptl_crystal_density_diffrn 1.905
_cod_database_code 7100232

loop_
_symmetry_equiv_pos_as_xyz
'x, y, z'
'-x, -y, z+1/2'
'-x+1/2, y+1/2, z+1/2'
'x+1/2, -y+1/2, z'

loop_
_atom_site_label
_atom_site_type_symbol
_atom_site_fract_x
_atom_site_fract_y
_atom_site_fract_z
_atom_site_U_iso_or_equiv
_atom_site_adp_type
_atom_site_occupancy
_atom_site_symmetry_multiplicity
_atom_site_calc_flag
_atom_site_refinement_flags
_atom_site_disorder_assembly
_atom_site_disorder_group
S11 S -0.00937(6) 1.26373(14) 0.79565(6) 0.0492(3) Uani 1 1 d . . .
S12 S -0.07307(6) 1.1662(2) 0.71567(7) 0.0856(5) Uani 1 1 d . . .
N11 N 0.07077(17) 1.1906(4) 0.76515(19) 0.0456(9) Uani 1 1 d . . .
N12 N -0.0009(2) 1.0817(6) 0.67465(18) 0.0713(12) Uani 1 1 d . . .
C10 C 0.06416(18) 1.1063(5) 0.70629(18) 0.0321(8) Uani 1 1 d . . .
C11 C 0.13377(17) 1.0244(4) 0.67756(16) 0.0288(7) Uani 1 1 d . . .
C12 C 0.18165(19) 1.1085(5) 0.63098(19) 0.0319(8) Uani 1 1 d . B .
C13 C 0.24859(19) 1.0337(5) 0.60818(19) 0.0378(8) Uani 1 1 d . . .
H13A H 0.2805 1.0908 0.5760 0.045 Uiso 1 1 calc R . .
C14 C 0.2684(2) 0.8768(5) 0.63235(19) 0.0358(8) Uani 1 1 d . A .
C15 C 0.2210(2) 0.7895(4) 0.67734(19) 0.0348(8) Uani 1 1 d . . .
H15A H 0.2342 0.6801 0.6928 0.042 Uiso 1 1 calc R . .
C16 C 0.15343(19) 0.8642(4) 0.69966(17) 0.0301(8) Uani 1 1 d . C .
C17 C 0.3422(3) 0.7982(6) 0.6111(2) 0.0597(13) Uani 1 1 d D . .
F17A F 0.3976(5) 0.8746(15) 0.6477(6) 0.115(5) Uani 0.50 1 d PD A 1
F17B F 0.3618(9) 0.8176(19) 0.5477(4) 0.114(8) Uani 0.50 1 d PD A 1
F17C F 0.3499(7) 0.6452(11) 0.6308(7) 0.102(4) Uani 0.50 1 d PD A 1
F17D F 0.3875(7) 0.771(2) 0.6603(5) 0.135(8) Uani 0.50 1 d PD A 2
F17E F 0.3747(6) 0.8809(16) 0.5617(5) 0.078(4) Uani 0.50 1 d PD A 2
F17F F 0.3299(6) 0.6510(12) 0.5786(9) 0.139(5) Uani 0.50 1 d PD A 2
C18 C 0.1651(2) 1.2812(5) 0.6041(2) 0.0432(10) Uani 1 1 d D . .
F18A F 0.1078(5) 1.2889(11) 0.5608(5) 0.091(3) Uani 0.50 1 d PD B 1
F18B F 0.2228(5) 1.3533(12) 0.5719(6) 0.103(4) Uani 0.50 1 d PD B 1
F18C F 0.1475(6) 1.3903(11) 0.6538(4) 0.078(3) Uani 0.50 1 d PD B 1
F18D F 0.0917(3) 1.3111(11) 0.6001(5) 0.071(3) Uani 0.50 1 d PD B 2
F18E F 0.1910(5) 1.3031(11) 0.5401(3) 0.071(3) Uani 0.50 1 d PD B 2
F18F F 0.1947(6) 1.3912(11) 0.6443(5) 0.097(4) Uani 0.50 1 d PD B 2
C19 C 0.1042(2) 0.7634(5) 0.7490(2) 0.0478(11) Uani 1 1 d D . .
F19A F 0.0314(3) 0.7886(11) 0.7395(4) 0.076(2) Uani 0.50 1 d PD C 1
F19B F 0.1162(5) 0.8248(14) 0.8140(4) 0.080(3) Uani 0.50 1 d PD C 1
F19C F 0.1201(7) 0.6039(10) 0.7551(9) 0.104(6) Uani 0.50 1 d PD C 1
F19D F 0.0451(4) 0.6922(9) 0.7149(4) 0.0669(18) Uani 0.50 1 d PD C 2
F19E F 0.0793(5) 0.8454(11) 0.8028(5) 0.072(3) Uani 0.50 1 d PD C 2
F19F F 0.1423(6) 0.6317(9) 0.7720(6) 0.057(2) Uani 0.50 1 d PD C 2
S22 S 0.25917(5) 0.68954(14) 0.31667(6) 0.0468(3) Uani 1 1 d . . .
S21 S 0.32582(5) 0.82503(14) 0.38611(6) 0.0489(3) Uani 1 1 d . . .
N21 N 0.25417(16) 0.9188(4) 0.42441(16) 0.0421(8) Uani 1 1 d . . .
N22 N 0.17870(16) 0.7644(4) 0.34638(18) 0.0383(7) Uani 1 1 d . . .
C20 C 0.18840(18) 0.8753(4) 0.39721(17) 0.0303(7) Uani 1 1 d . . .
C21 C 0.11822(16) 0.9639(4) 0.42414(16) 0.0271(7) Uani 1 1 d . . .
C22 C 0.06852(19) 0.8851(4) 0.47143(18) 0.0293(7) Uani 1 1 d . E .
C23 C 0.0029(2) 0.9636(5) 0.49153(18) 0.0370(8) Uani 1 1 d . . .
H23A H -0.0300 0.9098 0.5238 0.044 Uiso 1 1 calc R . .
C24 C -0.0160(2) 1.1191(5) 0.46560(19) 0.0357(8) Uani 1 1 d . D .
C25 C 0.0332(2) 1.2018(4) 0.42058(19) 0.0349(8) Uani 1 1 d . . .
H25A H 0.0213 1.3109 0.4039 0.042 Uiso 1 1 calc R . .
C26 C 0.1002(2) 1.1236(4) 0.40006(18) 0.0315(8) Uani 1 1 d . F .
C27 C -0.0901(3) 1.1980(6) 0.4848(2) 0.0570(13) Uani 1 1 d D . .
F27A F -0.1465(5) 1.1147(16) 0.4549(5) 0.083(4) Uani 0.50 1 d PD D 1
F27B F -0.0953(10) 1.3529(13) 0.4643(9) 0.132(8) Uani 0.50 1 d PD D 1
F27C F -0.1072(8) 1.193(2) 0.5516(4) 0.082(3) Uani 0.50 1 d PD D 1
F27D F -0.0854(9) 1.248(2) 0.5504(4) 0.157(9) Uani 0.50 1 d PD D 2
F27E F -0.1487(6) 1.1019(14) 0.4787(9) 0.145(8) Uani 0.50 1 d PD D 2
F27F F -0.1034(7) 1.3380(11) 0.4513(5) 0.065(3) Uani 0.50 1 d PD D 2
C28 C 0.0844(2) 0.7126(5) 0.49980(19) 0.0384(9) Uani 1 1 d D . .
F28A F 0.0712(12) 0.5908(18) 0.4558(6) 0.071(4) Uani 0.50 1 d PD E 1
F28B F 0.1554(4) 0.696(2) 0.5201(7) 0.066(4) Uani 0.50 1 d PD E 1
F28C F 0.0439(6) 0.6728(18) 0.5558(5) 0.089(5) Uani 0.50 1 d PD E 1
F28D F 0.0531(7) 0.6972(19) 0.5617(4) 0.066(4) Uani 0.50 1 d PD E 2
F28E F 0.1566(4) 0.6773(18) 0.5072(8) 0.073(4) Uani 0.50 1 d PD E 2
F28F F 0.0546(12) 0.600(2) 0.4585(9) 0.096(7) Uani 0.50 1 d PD E 2
C29 C 0.1519(2) 1.2220(5) 0.3528(2) 0.0434(10) Uani 1 1 d D . .
F29A F 0.1754(11) 1.126(2) 0.3004(7) 0.105(7) Uani 0.50 1 d PD F 1
F29B F 0.1180(6) 1.3520(11) 0.3245(7) 0.064(5) Uani 0.50 1 d PD F 1
F29C F 0.2141(9) 1.276(2) 0.3842(10) 0.101(7) Uani 0.50 1 d PD F 1
F29D F 0.1859(8) 1.1324(15) 0.3031(5) 0.053(3) Uani 0.50 1 d PD F 2
F29E F 0.2071(7) 1.2931(17) 0.3896(8) 0.065(4) Uani 0.50 1 d PD F 2
F29F F 0.1167(8) 1.3432(15) 0.3195(6) 0.069(5) Uani 0.50 1 d PD F 2

loop_
_atom_site_aniso_label
_atom_site_aniso_U_11
_atom_site_aniso_U_22
_atom_site_aniso_U_33
_atom_site_aniso_U_23
_atom_site_aniso_U_13
_atom_site_aniso_U_12
S11 0.0323(5) 0.0631(6) 0.0521(6) -0.0184(5) 0.0060(5) 0.0048(4)
S12 0.0283(5) 0.1656(16) 0.0630(8) -0.0487(10) -0.0079(6) 0.0244(7)
N11 0.0269(17) 0.059(2) 0.051(2) -0.0253(17) 0.0022(15) -0.0006(14)
N12 0.0326(18) 0.130(4) 0.051(2) -0.039(2) -0.0075(17) 0.017(2)
C10 0.0283(18) 0.040(2) 0.0279(17) 0.0011(16) 0.0004(15) -0.0006(15)
C11 0.0249(16) 0.036(2) 0.0251(16) -0.0046(15) 0.0013(14) -0.0001(14)
C12 0.0294(19) 0.037(2) 0.0293(17) 0.0000(15) 0.0027(15) 0.0006(15)
C13 0.0304(17) 0.050(2) 0.0334(17) 0.0036(18) 0.0086(16) 0.0008(16)
C14 0.037(2) 0.038(2) 0.0328(18) -0.0031(16) 0.0022(16) 0.0064(16)
C15 0.036(2) 0.035(2) 0.0331(19) 0.0002(16) -0.0015(17) 0.0019(15)
C16 0.0303(18) 0.035(2) 0.0248(17) 0.0014(14) -0.0027(14) -0.0023(14)
C17 0.040(3) 0.074(4) 0.065(3) 0.007(3) 0.015(3) 0.019(2)
F17A 0.031(4) 0.177(12) 0.137(11) -0.045(8) -0.019(5) 0.041(5)
F17B 0.131(12) 0.183(17) 0.029(3) 0.004(6) 0.020(5) 0.111(12)
F17C 0.093(8) 0.096(8) 0.116(9) 0.039(7) 0.045(7) 0.059(6)
F17D 0.097(10) 0.25(2) 0.058(5) 0.045(10) 0.013(5) 0.121(12)
F17E 0.045(4) 0.099(7) 0.090(8) 0.029(6) 0.045(5) 0.033(4)
F17F 0.108(8) 0.065(6) 0.245(14) -0.065(8) 0.091(10) 0.002(5)
C18 0.040(2) 0.043(2) 0.047(2) 0.009(2) 0.014(2) 0.0040(18)
F18A 0.121(9) 0.064(5) 0.089(6) 0.021(5) -0.068(6) 0.000(5)
F18B 0.073(5) 0.084(7) 0.153(10) 0.063(7) 0.070(6) 0.026(4)
F18C 0.149(8) 0.031(4) 0.054(4) 0.001(3) 0.010(6) 0.024(5)
F18D 0.051(3) 0.069(5) 0.094(6) 0.041(5) 0.012(5) 0.021(3)
F18E 0.101(8) 0.063(5) 0.049(4) 0.030(3) 0.030(4) 0.025(4)
F18F 0.161(10) 0.034(4) 0.095(8) -0.017(4) -0.047(8) -0.012(6)
C19 0.046(3) 0.060(3) 0.038(2) 0.010(2) 0.002(2) -0.001(2)
F19A 0.036(3) 0.095(6) 0.098(6) 0.035(5) 0.001(4) -0.018(4)
F19B 0.080(6) 0.118(7) 0.040(3) 0.010(4) 0.028(4) -0.016(5)
F19C 0.113(10) 0.027(4) 0.172(13) 0.004(5) 0.069(9) -0.015(5)
F19D 0.049(4) 0.075(5) 0.077(4) 0.018(4) -0.002(3) -0.028(4)
F19E 0.092(7) 0.053(4) 0.071(6) 0.003(4) 0.056(5) 0.003(4)
F19F 0.055(4) 0.038(5) 0.077(4) 0.032(4) 0.011(3) -0.004(4)
S22 0.0326(5) 0.0553(6) 0.0525(6) -0.0193(5) 0.0035(5) 0.0093(4)
S21 0.0272(5) 0.0641(7) 0.0555(6) -0.0167(6) 0.0017(5) 0.0053(4)
N21 0.0261(15) 0.055(2) 0.0454(17) -0.0142(16) 0.0002(15) 0.0066(14)
N22 0.0278(16) 0.0457(19) 0.0414(17) -0.0096(14) 0.0001(14) 0.0070(13)
C20 0.0273(17) 0.0340(18) 0.0295(18) 0.0040(15) 0.0025(14) 0.0020(13)
C21 0.0239(15) 0.0305(19) 0.0270(16) -0.0037(15) -0.0028(14) -0.0003(13)
C22 0.0310(19) 0.0260(18) 0.0309(18) 0.0004(15) -0.0002(15) -0.0014(14)
C23 0.0313(18) 0.045(2) 0.0352(17) -0.0003(17) 0.0061(16) -0.0036(16)
C24 0.0335(18) 0.040(2) 0.0336(18) -0.0037(16) 0.0013(16) 0.0076(16)
C25 0.043(2) 0.0279(19) 0.0338(18) -0.0014(15) -0.0033(18) 0.0075(16)
C26 0.0320(18) 0.0305(19) 0.0320(17) -0.0039(15) 0.0015(15) -0.0020(14)
C27 0.053(3) 0.064(3) 0.054(3) 0.007(3) 0.015(3) 0.025(3)
F27A 0.025(4) 0.154(11) 0.069(4) -0.029(5) -0.012(3) 0.013(5)
F27B 0.102(10) 0.081(9) 0.212(18) 0.018(9) 0.083(11) 0.027(7)
F27C 0.052(5) 0.155(8) 0.039(5) 0.017(5) 0.022(4) 0.048(5)
F27D 0.139(14) 0.28(2) 0.048(6) -0.034(8) 0.007(6) 0.158(13)
F27E 0.061(7) 0.081(7) 0.29(2) 0.033(10) 0.085(10) 0.023(5)
F27F 0.064(6) 0.079(7) 0.051(4) 0.015(4) 0.002(4) 0.061(5)
C28 0.037(2) 0.039(2) 0.039(2) 0.0020(18) 0.0051(19) 0.0041(17)
F28A 0.137(10) 0.028(6) 0.048(6) 0.004(4) -0.023(5) 0.006(5)
F28B 0.041(6) 0.085(8) 0.073(5) 0.021(5) -0.038(5) 0.005(5)
F28C 0.069(6) 0.064(7) 0.135(11) 0.063(7) 0.072(6) 0.037(5)
F28D 0.102(8) 0.067(7) 0.029(4) 0.015(4) 0.007(4) -0.004(5)
F28E 0.052(6) 0.041(5) 0.127(10) 0.045(6) 0.037(5) 0.017(4)
F28F 0.147(12) 0.032(7) 0.110(11) 0.000(6) -0.050(9) -0.024(7)
C29 0.048(3) 0.038(3) 0.044(2) 0.004(2) 0.010(2) -0.0006(19)
F29A 0.155(14) 0.075(10) 0.085(11) -0.003(8) 0.077(9) -0.005(8)
F29B 0.061(8) 0.025(6) 0.107(10) 0.022(5) 0.043(6) 0.002(5)
F29C 0.061(8) 0.131(12) 0.112(14) 0.054(10) 0.004(8) -0.014(7)
F29D 0.056(4) 0.048(7) 0.054(7) 0.023(5) 0.025(4) 0.007(4)
F29E 0.054(6) 0.067(6) 0.072(8) 0.009(6) -0.013(6) -0.047(5)
F29F 0.081(10) 0.079(10) 0.048(6) 0.036(6) -0.012(5) 0.014(7)

loop_
_geom_bond_atom_site_label_1
_geom_bond_atom_site_label_2
_geom_bond_distance
_geom_bond_site_symmetry_2
_geom_bond_publ_flag
S11 N11 1.637(3) . ?
S11 S12 2.0498(16) . ?
S12 N12 1.640(4) . ?
N11 C10 1.315(5) . ?
N12 C10 1.313(5) . ?
C10 C11 1.496(4) . ?
C11 C16 1.389(5) . ?
C11 C12 1.398(5) . ?
C12 C13 1.393(5) . ?
C12 C18 1.499(5) . ?
C13 C14 1.379(5) . ?
C13 H13A 0.9500 . ?
C14 C15 1.388(5) . ?
C14 C17 1.501(6) . ?
C15 C16 1.399(5) . ?
C15 H15A 0.9500 . ?
C16 C19 1.513(5) . ?
C17 F17D 1.253(8) . ?
C17 F17B 1.269(8) . ?
C17 F17C 1.284(7) . ?
C17 F17E 1.285(8) . ?
C17 F17F 1.345(7) . ?
C17 F17A 1.347(8) . ?
C18 F18F 1.277(7) . ?
C18 F18A 1.307(7) . ?
C18 F18E 1.317(6) . ?
C18 F18D 1.319(7) . ?
C18 F18B 1.321(7) . ?
C18 F18C 1.324(7) . ?
C19 F19E 1.294(7) . ?
C19 F19C 1.308(8) . ?
C19 F19A 1.313(6) . ?
C19 F19F 1.322(7) . ?
C19 F19B 1.351(8) . ?
C19 F19D 1.354(6) . ?
S22 N22 1.642(3) . ?
S22 S21 2.0759(14) . ?
S21 N21 1.641(3) . ?
N21 C20 1.318(4) . ?
N22 C20 1.324(5) . ?
C20 C21 1.516(4) . ?
C21 C26 1.391(5) . ?
C21 C22 1.407(5) . ?
C22 C23 1.372(5) . ?
C22 C28 1.504(5) . ?
C23 C24 1.376(5) . ?
C23 H23A 0.9500 . ?
C24 C25 1.388(5) . ?
C24 C27 1.498(6) . ?
C25 C26 1.392(5) . ?
C25 H25A 0.9500 . ?
C26 C29 1.504(5) . ?
C27 F27E 1.292(8) . ?
C27 F27B 1.299(8) . ?
C27 F27F 1.307(7) . ?
C27 F27C 1.310(8) . ?
C27 F27D 1.316(8) . ?
C27 F27A 1.326(8) . ?
C28 F28F 1.303(8) . ?
C28 F28A 1.305(8) . ?
C28 F28D 1.310(7) . ?
C28 F28E 1.312(8) . ?
C28 F28B 1.319(7) . ?
C28 F28C 1.325(8) . ?
C29 F29F 1.313(7) . ?
C29 F29B 1.313(7) . ?
C29 F29C 1.323(9) . ?
C29 F29A 1.326(8) . ?
C29 F29E 1.327(7) . ?
C29 F29D 1.331(8) . ?
